data_7200940
loop_
_publ_author_name
'Li, Jin-Tang'
'Guo, Li-Rong'
'Shen, Yang'
'Zheng, Li-Min'

_publ_section_title
;
 LiF-assisted crystallization of zinc 4-carboxyphenylphosphonates with
 pillared layered structures
;
_journal_issue 8
_journal_name_full CrystEngComm
_journal_page_first 1674
_journal_paper_doi 10.1039/b901332f
_journal_volume 11
_journal_year 2009
_chemical_formula_moiety 'C14 H8 Li2 O10 P2 Zn2'
_chemical_formula_sum 'C14 H8 Li2 O10 P2 Zn2'
_chemical_formula_weight 542.76
_chemical_name_systematic
;
?
;
_space_group_IT_number 14
_symmetry_cell_setting monoclinic
_symmetry_space_group_name_Hall '-P 2ybc'
_symmetry_space_group_name_H-M 'P 1 21/c 1'
_atom_sites_solution_hydrogens geom
_atom_sites_solution_primary direct
_atom_sites_solution_secondary difmap
_audit_creation_method SHELXL-97
_cell_angle_alpha 90.00
_cell_angle_beta 90.701(3)
_cell_angle_gamma 90.00
_cell_formula_units_Z 4
_cell_length_a 8.5870(12)
_cell_length_b 20.054(3)
_cell_length_c 9.8062(13)
_cell_measurement_reflns_used 1117
_cell_measurement_temperature 291(2)
_cell_measurement_theta_max 24.68
_cell_measurement_theta_min 3.30
_cell_volume 1688.5(4)
_computing_cell_refinement SMART
_computing_data_collection 'SMART (Bruker, 2000)'
_computing_data_reduction 'SAINT (Bruker, 2000)'
_computing_molecular_graphics SHELXTL
_computing_publication_material SHELXTL
_computing_structure_refinement SHELXTL
_computing_structure_solution 'SHELXTL (Bruker, 2000)'
_diffrn_ambient_temperature 291(2)
_diffrn_measured_fraction_theta_full 0.996
_diffrn_measured_fraction_theta_max 0.996
_diffrn_measurement_device_type 'CCD area detector'
_diffrn_measurement_method 'phi and omega scans'
_diffrn_radiation_monochromator graphite
_diffrn_radiation_source 'fine-focus sealed tube'
_diffrn_radiation_type MoK\a
_diffrn_radiation_wavelength 0.71073
_diffrn_reflns_av_R_equivalents 0.0761
_diffrn_reflns_av_sigmaI/netI 0.1144
_diffrn_reflns_limit_h_max 10
_diffrn_reflns_limit_h_min -10
_diffrn_reflns_limit_k_max 17
_diffrn_reflns_limit_k_min -24
_diffrn_reflns_limit_l_max 11
_diffrn_reflns_limit_l_min -12
_diffrn_reflns_number 9030
_diffrn_reflns_theta_full 25.99
_diffrn_reflns_theta_max 25.99
_diffrn_reflns_theta_min 2.03
_exptl_absorpt_coefficient_mu 3.088
_exptl_absorpt_correction_T_max 0.856
_exptl_absorpt_correction_T_min 0.385
_exptl_absorpt_correction_type multi-scan
_exptl_absorpt_process_details 'SADABS, Bruker(2000)'
_exptl_crystal_colour colorless
_exptl_crystal_density_diffrn 2.135
_exptl_crystal_density_method 'not measured'
_exptl_crystal_description flake
_exptl_crystal_F_000 1072
_exptl_crystal_size_max 0.32
_exptl_crystal_size_mid 0.28
_exptl_crystal_size_min 0.05
_refine_diff_density_max 0.683
_refine_diff_density_min -0.892
_refine_diff_density_rms 0.145
_refine_ls_extinction_method none
_refine_ls_goodness_of_fit_ref 1.004
_refine_ls_hydrogen_treatment constr
_refine_ls_matrix_type full
_refine_ls_number_parameters 271
_refine_ls_number_reflns 3308
_refine_ls_number_restraints 0
_refine_ls_restrained_S_all 1.004
_refine_ls_R_factor_all 0.0740
_refine_ls_R_factor_gt 0.0458
_refine_ls_shift/su_max 0.002
_refine_ls_shift/su_mean 0.000
_refine_ls_structure_factor_coef Fsqd
_refine_ls_weighting_details 'calc w=1/[\s^2^(Fo^2^)+(0.0120P)^2^+0.0000P] where P=(Fo^2^+2Fc^2^)/3'
_refine_ls_weighting_scheme calc
_refine_ls_wR_factor_gt 0.0945
_refine_ls_wR_factor_ref 0.0989
_reflns_number_gt 2151
_reflns_number_total 3308
_reflns_threshold_expression >2sigma(I)
_cod_data_source_file b901332f.txt
_cod_data_source_block 1
_cod_depositor_comments
;
The following automatic conversions were performed:
'_symmetry_cell_setting' value 'Monoclinic' changed to 'monoclinic'
according to '/home/saulius/struct/CIF-dictionaries/cif_core.dic'
dictionary named 'cif_core.dic' version 2.4.1 from 2010-06-29.

Automatic conversion script
Id: cif_fix_enum 1527 2010-12-29 10:47:43Z saulius 

The following automatic conversions were performed:

'_refine_ls_hydrogen_treatment' value 'constra' was replaced with the
value 'constr' as specified in the replacement file
'src/cod-tools/trunk/data/replacement-values/replacement_values.lst'.

Automatic conversion script
Id: cif_fix_values 5376 2017-05-30 11:51:03Z andrius 
;
_cod_original_sg_symbol_H-M 'P 21/c'
_cod_database_code 7200940

loop_
_symmetry_equiv_pos_as_xyz
'x, y, z'
'-x, y+1/2, -z+1/2'
'-x, -y, -z'
'x, -y-1/2, z-1/2'

loop_
_atom_site_label
_atom_site_type_symbol
_atom_site_fract_x
_atom_site_fract_y
_atom_site_fract_z
_atom_site_U_iso_or_equiv
_atom_site_adp_type
_atom_site_occupancy
_atom_site_symmetry_multiplicity
_atom_site_calc_flag
_atom_site_refinement_flags
_atom_site_disorder_assembly
_atom_site_disorder_group
Zn1 Zn 0.94829(8) 0.78016(4) 0.67510(7) 0.0135(2) Uani 1 1 d . . .
Zn2 Zn 0.44965(8) 0.77435(4) 0.86769(8) 0.0137(2) Uani 1 1 d . . .
Li1 Li 0.7269(13) 0.2980(6) 0.3811(11) 0.019(3) Uani 1 1 d . . .
Li2 Li 0.7748(13) 0.7969(6) 0.4222(12) 0.022(3) Uani 1 1 d . . .
P1 P 0.63006(19) 0.70000(8) 0.63809(17) 0.0112(4) Uani 1 1 d . . .
P2 P 0.86563(19) 1.20569(8) 0.59984(17) 0.0115(4) Uani 1 1 d . . .
O1 O 0.7228(6) 0.3752(2) 0.4850(5) 0.0290(13) Uani 1 1 d . . .
O2 O 0.5915(5) 0.3656(2) 0.6789(5) 0.0253(12) Uani 1 1 d . . .
O3 O 0.4781(4) 0.7150(2) 0.7126(4) 0.0123(10) Uani 1 1 d . . .
O4 O 0.7692(4) 0.7243(2) 0.7232(4) 0.0129(10) Uani 1 1 d . . .
O5 O 0.6311(5) 0.7298(2) 0.4959(4) 0.0160(11) Uani 1 1 d . . .
O6 O 0.9268(5) 0.8742(2) 0.7084(5) 0.0238(12) Uani 1 1 d . . .
O7 O 0.7587(5) 0.8731(2) 0.5346(5) 0.0241(12) Uani 1 1 d . . .
O8 O 0.7182(5) 1.2303(2) 0.5295(4) 0.0126(10) Uani 1 1 d . . .
O9 O 0.8770(4) 1.2299(2) 0.7470(4) 0.0120(10) Uani 1 1 d . . .
O10 O 1.0108(4) 1.2275(2) 0.5235(4) 0.0141(10) Uani 1 1 d . . .
C1 C 0.6624(8) 0.3997(4) 0.5864(8) 0.0233(18) Uani 1 1 d . . .
C2 C 0.6631(7) 0.4732(3) 0.6061(7) 0.0172(16) Uani 1 1 d . . .
C3 C 0.5705(8) 0.5027(3) 0.7025(7) 0.0205(17) Uani 1 1 d . . .
H3 H 0.5135 0.4762 0.7616 0.025 Uiso 1 1 calc R . .
C4 C 0.5617(8) 0.5705(3) 0.7121(7) 0.0229(17) Uani 1 1 d . . .
H4 H 0.4998 0.5896 0.7788 0.028 Uiso 1 1 calc R . .
C5 C 0.6432(7) 0.6112(3) 0.6247(7) 0.0136(15) Uani 1 1 d . . .
C6 C 0.7377(8) 0.5812(3) 0.5283(7) 0.0201(17) Uani 1 1 d . . .
H6 H 0.7955 0.6074 0.4693 0.024 Uiso 1 1 calc R . .
C7 C 0.7460(8) 0.5132(3) 0.5202(7) 0.0234(18) Uani 1 1 d . . .
H7 H 0.8092 0.4938 0.4549 0.028 Uiso 1 1 calc R . .
C8 C 0.8410(8) 0.9042(4) 0.6194(7) 0.0203(17) Uani 1 1 d . . .
C9 C 0.8441(8) 0.9774(3) 0.6175(7) 0.0164(16) Uani 1 1 d . . .
C10 C 0.7469(8) 1.0123(3) 0.5298(7) 0.0223(17) Uani 1 1 d . . .
H10 H 0.6765 0.9893 0.4743 0.027 Uiso 1 1 calc R . .
C11 C 0.7535(8) 1.0812(3) 0.5240(7) 0.0212(17) Uani 1 1 d . . .
H11 H 0.6885 1.1041 0.4637 0.025 Uiso 1 1 calc R . .
C12 C 0.8553(7) 1.1162(3) 0.6065(7) 0.0136(15) Uani 1 1 d . . .
C13 C 0.9518(7) 1.0806(3) 0.6948(7) 0.0188(16) Uani 1 1 d . . .
H13 H 1.0209 1.1036 0.7513 0.023 Uiso 1 1 calc R . .
C14 C 0.9475(8) 1.0131(3) 0.7005(7) 0.0188(16) Uani 1 1 d . . .
H14 H 1.0139 0.9904 0.7602 0.023 Uiso 1 1 calc R . .

loop_
_atom_site_aniso_label
_atom_site_aniso_U_11
_atom_site_aniso_U_22
_atom_site_aniso_U_33
_atom_site_aniso_U_23
_atom_site_aniso_U_13
_atom_site_aniso_U_12
Zn1 0.0117(4) 0.0151(5) 0.0136(4) 0.0007(4) -0.0012(3) 0.0009(3)
Zn2 0.0130(4) 0.0152(4) 0.0128(4) -0.0018(4) -0.0017(3) 0.0000(3)
Li1 0.017(6) 0.030(7) 0.009(6) -0.002(5) -0.003(5) 0.002(5)
Li2 0.018(7) 0.021(7) 0.028(7) -0.003(6) -0.005(5) -0.005(5)
P1 0.0098(9) 0.0142(10) 0.0096(9) 0.0003(7) -0.0011(7) -0.0006(7)
P2 0.0103(9) 0.0136(10) 0.0105(9) -0.0012(8) -0.0016(7) -0.0003(7)
O1 0.048(4) 0.015(3) 0.024(3) -0.005(2) 0.002(3) 0.004(2)
O2 0.030(3) 0.018(3) 0.027(3) -0.004(2) 0.002(2) -0.005(2)
O3 0.011(2) 0.017(3) 0.009(2) -0.004(2) -0.0022(19) -0.0026(19)
O4 0.009(2) 0.017(3) 0.012(2) 0.000(2) -0.0040(19) -0.006(2)
O5 0.010(2) 0.025(3) 0.013(3) 0.003(2) -0.0090(19) -0.003(2)
O6 0.034(3) 0.015(3) 0.022(3) -0.004(2) -0.003(2) 0.006(2)
O7 0.026(3) 0.013(3) 0.033(3) -0.005(2) -0.004(2) -0.002(2)
O8 0.012(2) 0.014(3) 0.013(2) -0.002(2) -0.0017(19) 0.0055(19)
O9 0.010(2) 0.013(3) 0.013(2) -0.002(2) 0.0000(19) -0.0036(19)
O10 0.011(2) 0.024(3) 0.008(2) 0.001(2) -0.0024(19) 0.000(2)
C1 0.021(4) 0.024(5) 0.025(5) 0.003(4) -0.016(3) -0.004(3)
C2 0.018(4) 0.018(4) 0.016(4) -0.004(3) -0.006(3) 0.002(3)
C3 0.020(4) 0.024(5) 0.018(4) 0.011(3) -0.002(3) -0.006(3)
C4 0.027(4) 0.023(4) 0.018(4) -0.004(3) 0.001(3) 0.005(3)
C5 0.010(3) 0.018(4) 0.012(4) -0.005(3) -0.002(3) 0.001(3)
C6 0.022(4) 0.021(4) 0.017(4) 0.000(3) 0.001(3) -0.003(3)
C7 0.021(4) 0.022(4) 0.027(5) -0.003(4) 0.006(3) 0.008(3)
C8 0.020(4) 0.021(4) 0.020(4) -0.001(3) 0.010(3) 0.003(3)
C9 0.019(4) 0.015(4) 0.016(4) -0.002(3) 0.003(3) 0.002(3)
C10 0.023(4) 0.017(4) 0.027(5) -0.004(3) -0.007(3) -0.004(3)
C11 0.020(4) 0.018(4) 0.025(4) 0.003(3) -0.012(3) 0.005(3)
C12 0.013(4) 0.014(4) 0.014(4) 0.002(3) 0.000(3) 0.000(3)
C13 0.020(4) 0.018(4) 0.018(4) -0.002(3) -0.009(3) -0.006(3)
C14 0.021(4) 0.016(4) 0.019(4) 0.001(3) -0.007(3) 0.001(3)

loop_
_atom_type_symbol
_atom_type_description
_atom_type_scat_dispersion_real
_atom_type_scat_dispersion_imag
_atom_type_scat_source
C C 0.0033 0.0016 'International Tables Vol C Tables 4.2.6.8 and 6.1.1.4'
H H 0.0000 0.0000 'International Tables Vol C Tables 4.2.6.8 and 6.1.1.4'
Li Li -0.0003 0.0001 'International Tables Vol C Tables 4.2.6.8 and 6.1.1.4'
O O 0.0106 0.0060 'International Tables Vol C Tables 4.2.6.8 and 6.1.1.4'
P P 0.1023 0.0942 'International Tables Vol C Tables 4.2.6.8 and 6.1.1.4'
Zn Zn 0.2839 1.4301 'International Tables Vol C Tables 4.2.6.8 and 6.1.1.4'

loop_
_geom_angle_atom_site_label_1
_geom_angle_atom_site_label_2
_geom_angle_atom_site_label_3
_geom_angle
_geom_angle_site_symmetry_1
_geom_angle_site_symmetry_3
_geom_angle_publ_flag
O6 Zn1 O9 120.93(19) . 2_746 ?
O6 Zn1 O4 116.18(18) . . ?
O9 Zn1 O4 102.19(17) 2_746 . ?
O6 Zn1 O10 105.12(18) . 3_776 ?
O9 Zn1 O10 101.47(17) 2_746 3_776 ?
O4 Zn1 O10 109.83(17) . 3_776 ?
O6 Zn1 Li2 89.0(3) . . ?
O9 Zn1 Li2 141.1(3) 2_746 . ?
O4 Zn1 Li2 82.9(3) . . ?
O10 Zn1 Li2 42.8(3) 3_776 . ?
O6 Zn1 Li2 107.1(2) . 4_576 ?
O9 Zn1 Li2 79.6(2) 2_746 4_576 ?
O4 Zn1 Li2 35.2(2) . 4_576 ?
O10 Zn1 Li2 141.4(3) 3_776 4_576 ?
Li2 Zn1 Li2 117.2(3) . 4_576 ?
O6 Zn1 Li1 125.9(3) . 3_766 ?
O9 Zn1 Li1 33.1(2) 2_746 3_766 ?
O4 Zn1 Li1 116.2(2) . 3_766 ?
O10 Zn1 Li1 68.6(2) 3_776 3_766 ?
Li2 Zn1 Li1 110.1(3) . 3_766 ?
Li2 Zn1 Li1 107.4(3) 4_576 3_766 ?
O2 Zn2 O3 114.90(19) 2_656 . ?
O2 Zn2 O8 114.47(19) 2_656 2_646 ?
O3 Zn2 O8 102.99(17) . 2_646 ?
O2 Zn2 O5 109.32(19) 2_656 4_576 ?
O3 Zn2 O5 111.24(17) . 4_576 ?
O8 Zn2 O5 103.22(17) 2_646 4_576 ?
O2 Zn2 Li1 87.1(3) 2_656 2_656 ?
O3 Zn2 Li1 145.2(3) . 2_656 ?
O8 Zn2 Li1 42.3(3) 2_646 2_656 ?
O5 Zn2 Li1 83.4(2) 4_576 2_656 ?
O2 Zn2 Li2 128.9(3) 2_656 4_576 ?
O3 Zn2 Li2 74.8(2) . 4_576 ?
O8 Zn2 Li2 111.0(2) 2_646 4_576 ?
O5 Zn2 Li2 36.4(2) 4_576 4_576 ?
Li1 Zn2 Li2 113.1(3) 2_656 4_576 ?
O2 Zn2 Li1 99.6(3) 2_656 3_666 ?
O3 Zn2 Li1 36.1(2) . 3_666 ?
O8 Zn2 Li1 81.1(2) 2_646 3_666 ?
O5 Zn2 Li1 145.2(2) 4_576 3_666 ?
Li1 Zn2 Li1 117.8(3) 2_656 3_666 ?
Li2 Zn2 Li1 109.3(3) 4_576 3_666 ?
O1 Li1 O9 129.2(6) . 4_575 ?
O1 Li1 O8 99.6(5) . 1_545 ?
O9 Li1 O8 109.3(6) 4_575 1_545 ?
O1 Li1 O3 109.9(6) . 3_666 ?
O9 Li1 O3 103.9(5) 4_575 3_666 ?
O8 Li1 O3 101.9(5) 1_545 3_666 ?
O1 Li1 Zn2 70.2(4) . 2_646 ?
O9 Li1 Zn2 151.1(6) 4_575 2_646 ?
O8 Li1 Zn2 41.9(2) 1_545 2_646 ?
O3 Li1 Zn2 84.5(4) 3_666 2_646 ?
O1 Li1 P2 122.2(5) . 4_575 ?
O9 Li1 P2 25.6(2) 4_575 4_575 ?
O8 Li1 P2 132.0(5) 1_545 4_575 ?
O3 Li1 P2 86.1(4) 3_666 4_575 ?
Zn2 Li1 P2 166.6(4) 2_646 4_575 ?
O1 Li1 P2 97.5(4) . 1_545 ?
O9 Li1 P2 92.6(4) 4_575 1_545 ?
O8 Li1 P2 25.1(2) 1_545 1_545 ?
O3 Li1 P2 125.2(5) 3_666 1_545 ?
Zn2 Li1 P2 61.1(2) 2_646 1_545 ?
P2 Li1 P2 118.1(4) 4_575 1_545 ?
O1 Li1 P1 89.8(4) . 3_666 ?
O9 Li1 P1 129.4(5) 4_575 3_666 ?
O8 Li1 P1 90.4(4) 1_545 3_666 ?
O3 Li1 P1 25.51(19) 3_666 3_666 ?
Zn2 Li1 P1 61.9(2) 2_646 3_666 ?
P2 Li1 P1 110.4(3) 4_575 3_666 ?
P2 Li1 P1 115.5(3) 1_545 3_666 ?
O1 Li1 Zn2 141.7(5) . 3_666 ?
O9 Li1 Zn2 70.4(3) 4_575 3_666 ?
O8 Li1 Zn2 103.0(4) 1_545 3_666 ?
O3 Li1 Zn2 35.2(2) 3_666 3_666 ?
Zn2 Li1 Zn2 108.7(3) 2_646 3_666 ?
P2 Li1 Zn2 58.8(2) 4_575 3_666 ?
P2 Li1 Zn2 115.8(4) 1_545 3_666 ?
P1 Li1 Zn2 59.7(2) 3_666 3_666 ?
O1 Li1 Zn1 121.2(5) . 3_766 ?
O9 Li1 Zn1 33.5(2) 4_575 3_766 ?
O8 Li1 Zn1 80.5(4) 1_545 3_766 ?
O3 Li1 Zn1 127.8(5) 3_666 3_766 ?
Zn2 Li1 Zn1 121.0(4) 2_646 3_766 ?
P2 Li1 Zn1 58.97(19) 4_575 3_766 ?
P2 Li1 Zn1 60.0(2) 1_545 3_766 ?
P1 Li1 Zn1 148.6(4) 3_666 3_766 ?
Zn2 Li1 Zn1 92.9(3) 3_666 3_766 ?
O7 Li2 O5 106.7(6) . . ?
O7 Li2 O10 96.8(5) . 3_776 ?
O5 Li2 O10 108.6(6) . 3_776 ?
O7 Li2 O4 137.8(7) . 4_575 ?
O5 Li2 O4 101.9(5) . 4_575 ?
O10 Li2 O4 102.9(5) 3_776 4_575 ?
O7 Li2 Zn1 68.6(4) . . ?
O5 Li2 Zn1 85.7(4) . . ?
O10 Li2 Zn1 43.2(3) 3_776 . ?
O4 Li2 Zn1 144.9(5) 4_575 . ?
O7 Li2 P1 119.1(5) . 4_575 ?
O5 Li2 P1 95.7(4) . 4_575 ?
O10 Li2 P1 128.6(5) 3_776 4_575 ?
O4 Li2 P1 26.3(2) 4_575 4_575 ?
Zn1 Li2 P1 171.1(4) . 4_575 ?
O7 Li2 P2 97.7(4) . 3_776 ?
O5 Li2 P2 130.1(5) . 3_776 ?
O10 Li2 P2 24.04(19) 3_776 3_776 ?
O4 Li2 P2 86.6(4) 4_575 3_776 ?
Zn1 Li2 P2 63.6(2) . 3_776 ?
P1 Li2 P2 109.5(3) 4_575 3_776 ?
O7 Li2 Zn2 113.0(5) . 4_575 ?
O5 Li2 Zn2 36.9(2) . 4_575 ?
O10 Li2 Zn2 138.6(5) 3_776 4_575 ?
O4 Li2 Zn2 74.3(3) 4_575 4_575 ?
Zn1 Li2 Zn2 122.3(4) . 4_575 ?
P1 Li2 Zn2 60.4(2) 4_575 4_575 ?
P2 Li2 Zn2 148.8(4) 3_776 4_575 ?
O7 Li2 Zn1 148.9(5) . 4_575 ?
O5 Li2 Zn1 104.1(4) . 4_575 ?
O10 Li2 Zn1 69.4(3) 3_776 4_575 ?
O4 Li2 Zn1 34.5(2) 4_575 4_575 ?
Zn1 Li2 Zn1 110.3(4) . 4_575 ?
P1 Li2 Zn1 60.8(2) 4_575 4_575 ?
P2 Li2 Zn1 58.3(2) 3_776 4_575 ?
Zn2 Li2 Zn1 94.1(3) 4_575 4_575 ?
O5 P1 O4 111.3(2) . . ?
O5 P1 O3 112.0(2) . . ?
O4 P1 O3 109.9(2) . . ?
O5 P1 C5 108.9(3) . . ?
O4 P1 C5 107.9(3) . . ?
O3 P1 C5 106.6(3) . . ?
O5 P1 Li2 145.9(3) . 4_576 ?
O3 P1 Li2 84.3(3) . 4_576 ?
C5 P1 Li2 93.6(3) . 4_576 ?
O5 P1 Li1 87.5(3) . 3_666 ?
O4 P1 Li1 143.4(3) . 3_666 ?
C5 P1 Li1 94.1(3) . 3_666 ?
Li2 P1 Li1 117.0(3) 4_576 3_666 ?
O8 P2 O9 111.7(2) . . ?
O8 P2 O10 111.4(2) . . ?
O9 P2 O10 109.3(2) . . ?
O8 P2 C12 107.5(3) . . ?
O9 P2 C12 106.6(3) . . ?
O10 P2 C12 110.2(3) . . ?
O8 P2 Li1 95.0(3) . 4_576 ?
O10 P2 Li1 142.1(3) . 4_576 ?
C12 P2 Li1 85.5(3) . 4_576 ?
O9 P2 Li1 119.4(3) . 1_565 ?
O10 P2 Li1 78.2(3) . 1_565 ?
C12 P2 Li1 127.6(3) . 1_565 ?
Li1 P2 Li1 120.0(3) 4_576 1_565 ?
O8 P2 Li2 143.2(3) . 3_776 ?
O9 P2 Li2 91.1(3) . 3_776 ?
C12 P2 Li2 92.0(3) . 3_776 ?
Li1 P2 Li2 117.9(3) 4_576 3_776 ?
Li1 P2 Li2 109.9(3) 1_565 3_776 ?
C1 O1 Li1 142.1(6) . . ?
C1 O2 Zn2 115.0(4) . 2_646 ?
P1 O3 Zn2 127.4(2) . . ?
P1 O3 Li1 120.4(4) . 3_666 ?
Zn2 O3 Li1 108.8(4) . 3_666 ?
P1 O4 Zn1 131.2(2) . . ?
P1 O4 Li2 118.4(4) . 4_576 ?
Zn1 O4 Li2 110.3(4) . 4_576 ?
P1 O5 Li2 128.1(4) . . ?
P1 O5 Zn2 123.4(2) . 4_575 ?
Li2 O5 Zn2 106.6(4) . 4_575 ?
C8 O6 Zn1 113.5(5) . . ?
C8 O7 Li2 138.2(6) . . ?
P2 O8 Zn2 121.5(2) . 2_656 ?
P2 O8 Li1 121.0(4) . 1_565 ?
Zn2 O8 Li1 95.9(4) 2_656 1_565 ?
P2 O9 Li1 121.1(4) . 4_576 ?
P2 O9 Zn1 125.0(2) . 2_756 ?
Li1 O9 Zn1 113.4(4) 4_576 2_756 ?
P2 O10 Li2 124.2(4) . 3_776 ?
P2 O10 Zn1 127.8(2) . 3_776 ?
Li2 O10 Zn1 94.0(4) 3_776 3_776 ?
O1 C1 O2 124.3(7) . . ?
O1 C1 C2 120.0(7) . . ?
O2 C1 C2 115.7(7) . . ?
C7 C2 C3 118.7(6) . . ?
C7 C2 C1 120.1(6) . . ?
C3 C2 C1 120.9(7) . . ?
C4 C3 C2 120.6(6) . . ?
C4 C3 H3 119.7 . . ?
C2 C3 H3 119.7 . . ?
C3 C4 C5 121.1(6) . . ?
C3 C4 H4 119.4 . . ?
C5 C4 H4 119.4 . . ?
C4 C5 C6 118.0(6) . . ?
C4 C5 P1 120.7(5) . . ?
C6 C5 P1 121.3(5) . . ?
C7 C6 C5 120.2(7) . . ?
C7 C6 H6 119.9 . . ?
C5 C6 H6 119.9 . . ?
C6 C7 C2 121.4(6) . . ?
C6 C7 H7 119.3 . . ?
C2 C7 H7 119.3 . . ?
O7 C8 O6 122.3(7) . . ?
O7 C8 C9 120.0(7) . . ?
O6 C8 C9 117.8(7) . . ?
C10 C9 C14 118.7(6) . . ?
C10 C9 C8 120.2(7) . . ?
C14 C9 C8 121.1(6) . . ?
C9 C10 C11 120.4(7) . . ?
C9 C10 H10 119.8 . . ?
C11 C10 H10 119.8 . . ?
C12 C11 C10 120.8(6) . . ?
C12 C11 H11 119.6 . . ?
C10 C11 H11 119.6 . . ?
C11 C12 C13 118.3(6) . . ?
C11 C12 P2 121.3(5) . . ?
C13 C12 P2 120.4(5) . . ?
C14 C13 C12 121.6(6) . . ?
C14 C13 H13 119.2 . . ?
C12 C13 H13 119.2 . . ?
C13 C14 C9 120.3(7) . . ?
C13 C14 H14 119.8 . . ?
C9 C14 H14 119.8 . . ?

loop_
_geom_bond_atom_site_label_1
_geom_bond_atom_site_label_2
_geom_bond_distance
_geom_bond_site_symmetry_2
_geom_bond_publ_flag
Zn1 O6 1.923(4) . ?
Zn1 O9 1.956(4) 2_746 ?
Zn1 O4 1.965(4) . ?
Zn1 O10 1.989(4) 3_776 ?
Zn1 Li2 2.897(12) . ?
Zn1 Li2 3.250(11) 4_576 ?
Zn1 Li1 3.252(11) 3_766 ?
Zn2 O2 1.919(4) 2_656 ?
Zn2 O3 1.949(4) . ?
Zn2 O8 1.977(4) 2_646 ?
Zn2 O5 1.991(4) 4_576 ?
Zn2 Li1 2.947(11) 2_656 ?
Zn2 Li2 3.176(11) 4_576 ?
Zn2 Li1 3.204(11) 3_666 ?
Li1 O1 1.854(12) . ?
Li1 O9 1.935(11) 4_575 ?
Li1 O8 1.992(12) 1_545 ?
Li1 O3 1.993(12) 3_666 ?
Li1 Zn2 2.947(11) 2_646 ?
Li1 P2 3.019(11) 4_575 ?
Li1 P2 3.063(11) 1_545 ?
Li1 P1 3.069(11) 3_666 ?
Li1 Zn2 3.204(11) 3_666 ?
Li1 Zn1 3.252(11) 3_766 ?
Li2 O7 1.891(12) . ?
Li2 O5 1.968(12) . ?
Li2 O10 1.972(12) 3_776 ?
Li2 O4 1.996(12) 4_575 ?
Li2 P1 3.037(12) 4_575 ?
Li2 P2 3.098(11) 3_776 ?
Li2 Zn2 3.176(11) 4_575 ?
Li2 Zn1 3.250(11) 4_575 ?
P1 O5 1.518(4) . ?
P1 O4 1.529(4) . ?
P1 O3 1.533(4) . ?
P1 C5 1.788(7) . ?
P1 Li2 3.037(12) 4_576 ?
P1 Li1 3.069(11) 3_666 ?
P2 O8 1.517(4) . ?
P2 O9 1.524(4) . ?
P2 O10 1.526(4) . ?
P2 C12 1.798(6) . ?
P2 Li1 3.019(11) 4_576 ?
P2 Li1 3.063(11) 1_565 ?
P2 Li2 3.098(11) 3_776 ?
O1 C1 1.229(8) . ?
O2 C1 1.294(8) . ?
O2 Zn2 1.919(4) 2_646 ?
O3 Li1 1.993(12) 3_666 ?
O4 Li2 1.996(12) 4_576 ?
O5 Zn2 1.991(4) 4_575 ?
O6 C8 1.285(8) . ?
O7 C8 1.251(8) . ?
O8 Zn2 1.977(4) 2_656 ?
O8 Li1 1.992(12) 1_565 ?
O9 Li1 1.935(11) 4_576 ?
O9 Zn1 1.956(4) 2_756 ?
O10 Li2 1.972(12) 3_776 ?
O10 Zn1 1.989(4) 3_776 ?
C1 C2 1.487(9) . ?
C2 C7 1.369(9) . ?
C2 C3 1.376(8) . ?
C3 C4 1.366(8) . ?
C3 H3 0.9300 . ?
C4 C5 1.381(8) . ?
C4 H4 0.9300 . ?
C5 C6 1.390(8) . ?
C6 C7 1.368(9) . ?
C6 H6 0.9300 . ?
C7 H7 0.9300 . ?
C8 C9 1.470(9) . ?
C9 C10 1.381(9) . ?
C9 C14 1.395(9) . ?
C10 C11 1.384(9) . ?
C10 H10 0.9300 . ?
C11 C12 1.376(9) . ?
C11 H11 0.9300 . ?
C12 C13 1.388(9) . ?
C13 C14 1.355(8) . ?
C13 H13 0.9300 . ?
C14 H14 0.9300 . ?
